data_1530652
loop_
_publ_author_name
'Rogachev, D.L.'
'Dikareva, L.M.'
'Nikolaev, V.P.'
'Kuznetsov, V.J.'

_publ_section_title
;
 The structure of hafnium and sodium sulfate Hf (S O4)2 (Na2 S O4) (H2 O)3
;
_journal_name_full 'Zhurnal Strukturnoi Khimii (Issue-No. from 1981)'
_journal_page_first 194
_journal_page_last 196
_journal_volume 22
_journal_year 1981
_chemical_formula_sum 'H6 Hf Na2 O15 S3'
_chemical_name_systematic 'Na2 Hf (S O4)3 (H2 O)3'
_space_group_IT_number 19
_symmetry_space_group_name_Hall 'P 2ac 2ab'
_symmetry_space_group_name_H-M 'P 21 21 21'
_cell_angle_alpha 90
_cell_angle_beta 90
_cell_angle_gamma 90
_cell_formula_units_Z 4
_cell_length_a 7.091
_cell_length_b 7.791
_cell_length_c 22.179
_cell_volume 1225.301
_citation_journal_id_ASTM ZSTKAI
_cod_data_source_file Rogachev_ZSTKAI_1981_1395.cif
_cod_data_source_block H6Hf1Na2O15S3
_cod_original_formula_sum 'H6 Hf1 Na2 O15 S3'
_cod_database_code 1530652

loop_
_symmetry_equiv_pos_as_xyz
x,y,z
-x+1/2,-y,z+1/2
x+1/2,-y+1/2,-z
-x,y+1/2,-z+1/2

loop_
_atom_site_label
_atom_site_type_symbol
_atom_site_fract_x
_atom_site_fract_y
_atom_site_fract_z
_atom_site_occupancy
_atom_site_U_iso_or_equiv
O10 O-2 0.144 0.096 0.888 1 0.0
S3 S+6 0.994 0.101 0.9321 1 0.0
O9 O-2 0.076 0.086 0.992 1 0.0
O12 O-2 0.857 0.966 0.922 1 0.0
O11 O-2 0.402 0.229 0.068 1 0.0
O3 O-2 0.211 0.962 0.254 1 0.0
O15 O-2 0.182 0.576 0.214 1 0.0
S1 S+6 0.209 0.933 0.7049 1 0.0
O14 O-2 0.459 0.658 0.575 1 0.0
O13 O-2 0.354 0.903 0.032 1 0.0
O2 O-2 0.14 0.174 0.176 1 0.0
O7 O-2 0.71 0.802 0.058 1 0.0
O6 O-2 0.035 0.815 0.089 1 0.0
O8 O-2 0.78 0.814 0.164 1 0.0
O5 O-2 0.853 0.062 0.1 1 0.0
Hf1 Hf+4 0.1607 0.0753 0.082 1 0.0
S2 S+6 0.164 0.366 0.3956 1 0.0
Na2 Na+1 0.238 0.716 0.3099 1 0.0
Na1 Na+1 0.481 0.669 0.1707 1 0.0
O4 O-2 0.447 0.174 0.224 1 0.0
O1 O-2 0.151 0.047 0.652 1 0.0
